data_7036473
loop_
_publ_author_name
'Tong, Yuan-Bo'
'Ren, Li-Te'
'Duan, Hai-Bao'
'Liu, Jian-Lan'
'Ren, Xiao-Ming'

_publ_section_title
;
 An amphidynamic inorganic-organic hybrid crystal of bromoplumbate with
 1,5-bis(1-methylimidazolium)pentane exhibiting multi-functionality of a
 dielectric anomaly and temperature-dependent dual band emissions.
;
_journal_issue 40
_journal_name_full 'Dalton transactions (Cambridge, England : 2003)'
_journal_page_first 17850
_journal_page_last 17858
_journal_paper_doi 10.1039/c5dt02739j
_journal_volume 44
_journal_year 2015
_chemical_formula_sum 'C6.5 H11 Br3 N2 Pb'
_chemical_formula_weight 564.09
_chemical_name_systematic '[1, 5-bis(1-methylimidazolium)pentane]- [PbBr3]2'
_space_group_crystal_system orthorhombic
_space_group_IT_number 43
_space_group_name_Hall 'F 2 -2d'
_space_group_name_H-M_alt 'F d d 2'
_symmetry_space_group_name_Hall 'F 2 -2d'
_symmetry_space_group_name_H-M 'F d d 2'
_atom_sites_solution_hydrogens geom
_audit_block_doi 10.5517/cc1jd88g
_audit_creation_method SHELXL-2014/7
_audit_update_record
;
2015-09-08 deposited with the CCDC.
2015-09-10 downloaded from the CCDC.
;
_cell_angle_alpha 90
_cell_angle_beta 90
_cell_angle_gamma 90
_cell_formula_units_Z 16
_cell_length_a 29.942(5)
_cell_length_b 22.309(4)
_cell_length_c 7.8155(11)
_cell_measurement_reflns_used 3630
_cell_measurement_temperature 413(2)
_cell_measurement_theta_max 24.4849
_cell_measurement_theta_min 2.2793
_cell_volume 5220.6(15)
_computing_cell_refinement 'Bruker SAINT'
_computing_data_collection 'Bruker APEX2'
_computing_data_reduction 'Bruker SAINT'
_computing_molecular_graphics 'Bruker SHELXTL'
_computing_publication_material 'SHELXL-2013 (Sheldrick, 2013)'
_computing_structure_refinement 'SHELXL-2014/7 (Sheldrick, 2014)'
_computing_structure_solution 'SHELXL-97 (Sheldrick, 2008)'
_diffrn_ambient_temperature 413(2)
_diffrn_measured_fraction_theta_full 0.999
_diffrn_measured_fraction_theta_max 0.999
_diffrn_measurement_device_type 'Bruker APEXII CCD area detector'
_diffrn_measurement_method '\f and \w scans'
_diffrn_radiation_type MoK\a
_diffrn_radiation_wavelength 0.71073
_diffrn_reflns_av_R_equivalents 0.1061
_diffrn_reflns_av_unetI/netI 0.0847
_diffrn_reflns_Laue_measured_fraction_full 0.999
_diffrn_reflns_Laue_measured_fraction_max 0.999
_diffrn_reflns_limit_h_max 33
_diffrn_reflns_limit_h_min -36
_diffrn_reflns_limit_k_max 26
_diffrn_reflns_limit_k_min -24
_diffrn_reflns_limit_l_max 9
_diffrn_reflns_limit_l_min -9
_diffrn_reflns_number 9453
_diffrn_reflns_point_group_measured_fraction_full 0.977
_diffrn_reflns_point_group_measured_fraction_max 0.976
_diffrn_reflns_theta_full 25.242
_diffrn_reflns_theta_max 25.497
_diffrn_reflns_theta_min 2.277
_exptl_absorpt_coefficient_mu 22.073
_exptl_absorpt_correction_T_max 0.102
_exptl_absorpt_correction_T_min 0.047
_exptl_absorpt_correction_type multi-scan
_exptl_absorpt_process_details 'SADABS V2014/5(Bruker AXS.Inc)'
_exptl_crystal_colour colorless
_exptl_crystal_density_diffrn 2.871
_exptl_crystal_description needle
_exptl_crystal_F_000 4016
_exptl_crystal_size_max 0.15
_exptl_crystal_size_mid 0.10
_exptl_crystal_size_min 0.10
_refine_diff_density_max 1.733
_refine_diff_density_min -1.880
_refine_diff_density_rms 0.303
_refine_ls_abs_structure_details
;
 Flack x determined using 524 quotients [(I+)-(I-)]/[(I+)+(I-)]
 (Parsons, Flack and Wagner, Acta Cryst. B69 (2013) 249-259).
;
_refine_ls_abs_structure_Flack 0.04(4)
_refine_ls_extinction_coef 0.00091(8)
_refine_ls_extinction_expression Fc^*^=kFc[1+0.001xFc^2^\l^3^/sin(2\q)]^-1/4^
_refine_ls_extinction_method 'SHELXL-2014/7 (Sheldrick 2014'
_refine_ls_goodness_of_fit_ref 1.022
_refine_ls_hydrogen_treatment constr
_refine_ls_matrix_type full
_refine_ls_number_parameters 116
_refine_ls_number_reflns 2390
_refine_ls_number_restraints 1
_refine_ls_restrained_S_all 1.022
_refine_ls_R_factor_all 0.1028
_refine_ls_R_factor_gt 0.0599
_refine_ls_shift/su_max 0.000
_refine_ls_shift/su_mean 0.000
_refine_ls_structure_factor_coef Fsqd
_refine_ls_weighting_details 'w=1/[\s^2^(Fo^2^)+(0.0919P)^2^] where P=(Fo^2^+2Fc^2^)/3'
_refine_ls_weighting_scheme calc
_refine_ls_wR_factor_gt 0.1436
_refine_ls_wR_factor_ref 0.1681
_reflns_Friedel_coverage 0.812
_reflns_Friedel_fraction_full 0.951
_reflns_Friedel_fraction_max 0.949
_reflns_number_gt 1501
_reflns_number_total 2390
_reflns_threshold_expression 'I > 2\s(I)'
_cod_data_source_file c5dt02739j2.cif
_cod_data_source_block 140d
_cod_depositor_comments 'Adding full bibliography for 7036471--7036473.cif.'
_cod_original_cell_volume 5220.6(14)
_cod_original_formula_sum 'C6.50 H11 Br3 N2 Pb'
_cod_database_code 7036473
_shelx_shelxl_version_number 2014/7
_shelx_space_group_comment
;
The symmetry employed for this shelxl refinement is uniquely defined
by the following loop, which should always be used as a source of
symmetry information in preference to the above space-group names.
They are only intended as comments.
;

loop_
_space_group_symop_operation_xyz
'x, y, z'
'-x, -y, z'
'-x+1/4, y+1/4, z+1/4'
'x+3/4, -y+3/4, z+1/4'
'x, y+1/2, z+1/2'
'-x, -y+1/2, z+1/2'
'-x+1/4, y+3/4, z+3/4'
'x+3/4, -y+5/4, z+3/4'
'x+1/2, y, z+1/2'
'-x+1/2, -y, z+1/2'
'-x+3/4, y+1/4, z+3/4'
'x+5/4, -y+3/4, z+3/4'
'x+1/2, y+1/2, z'
'-x+1/2, -y+1/2, z'
'-x+3/4, y+3/4, z+1/4'
'x+5/4, -y+5/4, z+1/4'

loop_
_atom_site_label
_atom_site_type_symbol
_atom_site_fract_x
_atom_site_fract_y
_atom_site_fract_z
_atom_site_U_iso_or_equiv
_atom_site_adp_type
_atom_site_occupancy
_atom_site_site_symmetry_order
_atom_site_calc_flag
_atom_site_refinement_flags_posn
_atom_site_refinement_flags_adp
_atom_site_refinement_flags_occupancy
Pb1 Pb 0.24994(3) 0.50046(4) 0.7635(10) 0.0629(5) Uani 1 1 d . . .
Br1 Br 0.17675(8) 0.46089(13) 0.5418(3) 0.0776(9) Uani 1 1 d . . .
Br2 Br 0.19100(9) 0.56804(14) 0.9952(4) 0.0935(11) Uani 1 1 d . . .
Br3 Br 0.23836(11) 0.39757(14) 1.0159(4) 0.0931(10) Uani 1 1 d . . .
N1 N 0.1677(9) 0.7498(9) 0.198(4) 0.092(9) Uani 1 1 d . . .
N2 N 0.1478(7) 0.6746(11) 0.360(3) 0.077(6) Uani 1 1 d . . .
C1 C 0.2500 0.7500 -0.012(18) 0.27(7) Uani 1 2 d S T P
H1A H 0.2618 0.7804 0.0646 0.325 Uiso 0.5 1 calc R U P
H1B H 0.2382 0.7196 0.0646 0.325 Uiso 0.5 1 calc R U P
C2 C 0.215(3) 0.774(3) -0.054(10) 0.31(6) Uani 1 1 d . . .
H2A H 0.2051 0.7515 -0.1527 0.366 Uiso 1 1 calc R U .
H2B H 0.2244 0.8129 -0.0991 0.366 Uiso 1 1 calc R U .
C3 C 0.1729(13) 0.7873(14) 0.048(6) 0.137(16) Uani 1 1 d . . .
H3A H 0.1733 0.8290 0.0836 0.164 Uiso 1 1 calc R U .
H3B H 0.1472 0.7817 -0.0258 0.164 Uiso 1 1 calc R U .
C4 C 0.1470(9) 0.6993(13) 0.206(4) 0.078(7) Uani 1 1 d . . .
H4 H 0.1329 0.6818 0.1130 0.094 Uiso 1 1 calc R U .
C5 C 0.1715(12) 0.715(2) 0.456(5) 0.126(15) Uani 1 1 d . . .
H5 H 0.1784 0.7099 0.5707 0.151 Uiso 1 1 calc R U .
C6 C 0.1828(13) 0.7596(16) 0.364(6) 0.106(12) Uani 1 1 d . . .
H6 H 0.1984 0.7931 0.4015 0.127 Uiso 1 1 calc R U .
C7 C 0.1299(11) 0.6179(14) 0.419(5) 0.122(13) Uani 1 1 d . . .
H7A H 0.1075 0.6250 0.5041 0.183 Uiso 1 1 calc R U .
H7B H 0.1535 0.5941 0.4668 0.183 Uiso 1 1 calc R U .
H7C H 0.1168 0.5969 0.3238 0.183 Uiso 1 1 calc R U .

loop_
_atom_site_aniso_label
_atom_site_aniso_U_11
_atom_site_aniso_U_22
_atom_site_aniso_U_33
_atom_site_aniso_U_23
_atom_site_aniso_U_13
_atom_site_aniso_U_12
Pb1 0.0633(7) 0.0664(8) 0.0591(7) 0.0007(4) -0.0006(4) -0.0035(3)
Br1 0.0640(14) 0.0832(19) 0.0858(19) -0.0020(14) -0.0038(13) -0.0117(13)
Br2 0.0794(17) 0.092(2) 0.109(2) -0.0134(19) -0.0002(16) 0.0204(15)
Br3 0.1101(19) 0.0605(18) 0.109(2) -0.0013(17) -0.0048(19) -0.0182(15)
N1 0.073(15) 0.039(14) 0.16(3) -0.020(14) -0.006(16) 0.002(10)
N2 0.067(13) 0.068(16) 0.095(17) -0.021(14) -0.010(12) 0.007(12)
C1 0.34(16) 0.07(4) 0.41(18) 0.000 0.000 0.07(6)
C2 0.21(7) 0.32(11) 0.39(12) 0.27(10) 0.12(8) 0.08(7)
C3 0.11(3) 0.07(2) 0.23(5) 0.07(3) -0.04(3) -0.011(18)
C4 0.093(19) 0.053(18) 0.088(19) -0.006(14) -0.020(15) 0.013(15)
C5 0.08(2) 0.18(5) 0.12(3) -0.03(3) 0.01(2) 0.02(3)
C6 0.11(3) 0.08(2) 0.13(3) -0.06(2) -0.03(2) -0.01(2)
C7 0.14(3) 0.06(2) 0.16(3) 0.02(2) 0.01(3) 0.03(2)

loop_
_atom_type_symbol
_atom_type_description
_atom_type_scat_dispersion_real
_atom_type_scat_dispersion_imag
_atom_type_scat_source
C C 0.0033 0.0016 'International Tables Vol C Tables 4.2.6.8 and 6.1.1.4'
H H 0.0000 0.0000 'International Tables Vol C Tables 4.2.6.8 and 6.1.1.4'
N N 0.0061 0.0033 'International Tables Vol C Tables 4.2.6.8 and 6.1.1.4'
Pb Pb -3.3944 10.1111 'International Tables Vol C Tables 4.2.6.8 and 6.1.1.4'
Br Br -0.2901 2.4595 'International Tables Vol C Tables 4.2.6.8 and 6.1.1.4'

loop_
_geom_angle_atom_site_label_1
_geom_angle_atom_site_label_2
_geom_angle_atom_site_label_3
_geom_angle
_geom_angle_site_symmetry_1
_geom_angle_site_symmetry_3
Br1 Pb1 Br2 93.99(8) . .
Br1 Pb1 Br3 86.2(2) . 10_564
Br2 Pb1 Br3 94.49(9) . 10_564
Br1 Pb1 Br3 94.06(8) . .
Br2 Pb1 Br3 85.4(2) . .
Br3 Pb1 Br3 179.7(2) 10_564 .
Br1 Pb1 Br2 83.09(19) . 10_564
Br2 Pb1 Br2 176.0(2) . 10_564
Br3 Pb1 Br2 82.69(19) 10_564 10_564
Br3 Pb1 Br2 97.46(9) . 10_564
Br1 Pb1 Br1 173.6(2) . 10_565
Br2 Pb1 Br1 81.69(18) . 10_565
Br3 Pb1 Br1 98.81(8) 10_564 10_565
Br3 Pb1 Br1 80.88(19) . 10_565
Br2 Pb1 Br1 101.44(7) 10_564 10_565
Pb1 Br1 Pb1 78.94(6) . 10_564
Pb1 Br2 Pb1 79.86(7) . 10_565
Pb1 Br3 Pb1 80.41(7) 10_565 .
C4 N1 C6 104(3) . .
C4 N1 C3 127(3) . .
C6 N1 C3 129(3) . .
C4 N2 C5 104(3) . .
C4 N2 C7 130(3) . .
C5 N2 C7 126(3) . .
C2 C1 C2 148(10) 14_565 .
C2 C1 H1A 99.7 14_565 .
C2 C1 H1A 99.7 . .
C2 C1 H1B 99.7 14_565 .
C2 C1 H1B 99.7 . .
H1A C1 H1B 104.1 . .
C1 C2 C3 130(9) . .
C1 C2 H2A 104.6 . .
C3 C2 H2A 104.6 . .
C1 C2 H2B 104.6 . .
C3 C2 H2B 104.6 . .
H2A C2 H2B 105.7 . .
N1 C3 C2 114(3) . .
N1 C3 H3A 108.8 . .
C2 C3 H3A 108.8 . .
N1 C3 H3B 108.8 . .
C2 C3 H3B 108.8 . .
H3A C3 H3B 107.7 . .
N1 C4 N2 114(3) . .
N1 C4 H4 123.2 . .
N2 C4 H4 123.2 . .
C6 C5 N2 110(4) . .
C6 C5 H5 124.9 . .
N2 C5 H5 124.9 . .
C5 C6 N1 108(3) . .
C5 C6 H6 125.9 . .
N1 C6 H6 125.9 . .
N2 C7 H7A 109.5 . .
N2 C7 H7B 109.5 . .
H7A C7 H7B 109.5 . .
N2 C7 H7C 109.5 . .
H7A C7 H7C 109.5 . .
H7B C7 H7C 109.5 . .

loop_
_geom_bond_atom_site_label_1
_geom_bond_atom_site_label_2
_geom_bond_distance
_geom_bond_site_symmetry_2
Pb1 Br1 2.930(5) .
Pb1 Br2 2.944(6) .
Pb1 Br3 3.007(6) 10_564
Pb1 Br3 3.046(6) .
Pb1 Br2 3.140(6) 10_564
Pb1 Br1 3.208(6) 10_565
Br1 Pb1 3.208(6) 10_564
Br2 Pb1 3.140(6) 10_565
Br3 Pb1 3.007(6) 10_565
N1 C4 1.29(3) .
N1 C6 1.39(5) .
N1 C3 1.45(5) .
N2 C4 1.32(3) .
N2 C5 1.36(4) .
N2 C7 1.45(4) .
C1 C2 1.22(8) 14_565
C1 C2 1.22(8) .
C1 H1A 0.9700 .
C1 H1B 0.9700 .
C2 C3 1.53(8) .
C2 H2A 0.9700 .
C2 H2B 0.9700 .
C3 H3A 0.9700 .
C3 H3B 0.9700 .
C4 H4 0.9300 .
C5 C6 1.28(6) .
C5 H5 0.9300 .
C6 H6 0.9300 .
C7 H7A 0.9600 .
C7 H7B 0.9600 .
C7 H7C 0.9600 .
